data_8104443
loop_
_publ_author_name
'Prots', Yu.M.'
'Bodak, O.I.'
'Pecharskii, V.K.'
'Salamakha, P.S.'
'Seropegin, Yu.D.'

_publ_section_title
;
 Crystal structure of samarium platinum silicide
;
_journal_name_full 'Zeitschrift fuer Kristallographie (149,1979-)'
_journal_page_first 329
_journal_page_last 330
_journal_volume 205
_journal_year 1993
_chemical_formula_sum 'Pt5 Si3 Sm'
_chemical_name_systematic 'Sm Pt5 Si3'
_space_group_IT_number 176
_symmetry_space_group_name_Hall '-P 6c'
_symmetry_space_group_name_H-M 'P 63/m'
_cell_angle_alpha 90
_cell_angle_beta 90
_cell_angle_gamma 120
_cell_formula_units_Z 6
_cell_length_a 15.921
_cell_length_b 15.921
_cell_length_c 3.957
_cell_volume 868.635
_citation_journal_id_ASTM ZEKRDZ
_cod_data_source_file Prots_ZEKRDZ_1993_1539.cif
_cod_data_source_block Pt5Si3Sm1
_cod_original_formula_sum 'Pt5 Si3 Sm1'
_cod_database_code 8104443

loop_
_symmetry_equiv_pos_as_xyz
x,y,z
x-y,x,z+1/2
-y,x-y,z
-x,-y,z+1/2
-x+y,-x,z
y,-x+y,z+1/2
-x,-y,-z
-x+y,-x,-z-1/2
y,-x+y,-z
x,y,-z-1/2
x-y,x,-z
-y,x-y,-z-1/2

loop_
_atom_site_label
_atom_site_type_symbol
_atom_site_fract_x
_atom_site_fract_y
_atom_site_fract_z
_atom_site_occupancy
_atom_site_U_iso_or_equiv
Pt2 Pt 0.5331 0.0746 0.25 1 0.0
Pt3 Pt 0.4154 0.2593 0.25 1 0.0
Pt4 Pt 0.6551 0.2253 0.75 1 0.0
Sm1 Sm 0.3948 0.0981 0.75 1 0.0
Si3 Si 0.559 0.239 0.25 1 0.0
Si2 Si 0.258 0.121 0.25 1 0.0
Pt1 Pt 0.2758 0.2338 0.75 1 0.0
Si1 Si 0.626 0.06 0.75 1 0.0
Pt5 Pt 0.1494 0.0259 0.75 1 0.0
